data_1515284
loop_
_publ_author_name
'He, Teng'
'Wu, Hui'
'Wu, Guotao'
'Wang, Junhu'
'Zhou, Wei'
'Xiong, Zhitao'
'Chen, Juner'
'Zhang, Tao'
'Chen, Ping'

_publ_section_title
;
 Borohydride hydrazinates: high hydrogen content materials for hydrogen
 storage
;
_journal_issue 2
_journal_name_full 'Energy &amp; Environmental Science'
_journal_page_first 5686
_journal_paper_doi 10.1039/c2ee03205h
_journal_volume 5
_journal_year 2012
_chemical_formula_sum 'B H12 Li N4'
_chemical_formula_weight 85.88
_space_group_IT_number 29
_symmetry_cell_setting orthorhombic
_symmetry_space_group_name_Hall 'P 2c -2ac'
_symmetry_space_group_name_H-M 'P c a 21'
_audit_creation_date 2011-06-20T13:03
_audit_creation_method 'from EXP file using GSAS2CIF'
_cell_angle_alpha 90.0
_cell_angle_beta 90.0
_cell_angle_gamma 90.0
_cell_formula_units_Z 4
_cell_length_a 12.0187(6)
_cell_length_b 6.49642(32)
_cell_length_c 7.6645(5)
_cell_volume 598.43(6)
_computing_structure_refinement GSAS
_diffrn_ambient_temperature 298
_diffrn_radiation_polarisn_ratio 0.99
_diffrn_radiation_probe x-ray
_diffrn_radiation_type synchrotron
_diffrn_radiation_wavelength 1.238
_exptl_absorpt_correction_T_max 1.00000
_exptl_absorpt_correction_T_min 1.00000
_pd_calc_method 'Rietveld Refinement'
_pd_meas_2theta_range_inc 0.015
_pd_meas_2theta_range_max 45.2
_pd_meas_2theta_range_min 5.015
_pd_meas_number_of_points 2680
_pd_phase_name 1LiBH2NH
_pd_proc_2theta_range_inc 0.015
_pd_proc_2theta_range_max 45.19708
_pd_proc_2theta_range_min 5.01208
_pd_proc_info_datetime 2011-06-20T13:03:18
_pd_proc_ls_peak_cutoff 0.00100
_pd_proc_ls_prof_R_factor 0.0162
_pd_proc_ls_prof_wR_expected 0.0217
_pd_proc_ls_prof_wR_factor 0.0260
_pd_proc_number_of_points 2680
_refine_ls_goodness_of_fit_all 1.20
_refine_ls_matrix_type full
_refine_ls_number_parameters 23
_refine_ls_number_restraints 0
_refine_ls_R_Fsqd_factor 0.20030
_refine_ls_shift/su_max 0.02
_refine_ls_shift/su_mean 0.01
_reflns_d_resolution_high 1.616
_reflns_d_resolution_low 6.496
_reflns_limit_h_max 7
_reflns_limit_h_min 0
_reflns_limit_k_max 4
_reflns_limit_k_min 0
_reflns_limit_l_max 4
_reflns_limit_l_min 0
_reflns_number_total 86
_cod_data_source_file c2ee03205h.txt
_cod_data_source_block 1LIB2N_publ
_cod_depositor_comments
;
The following automatic conversions were performed:

'_geom_bond_publ_flag' value 'N' changed to 'n' according to
/usr/data/users/saulius/automatic-downloads/retrospective/RSC/lib/dictionaries/cif_core.dic
dictionary named 'cif_core.dic' version 2.4.2 from 2011-04-26 (64
times).

'_geom_angle_publ_flag' value 'N' changed to 'n' according
to
/usr/data/users/saulius/automatic-downloads/retrospective/RSC/lib/dictionaries/cif_core.dic
dictionary named 'cif_core.dic' version 2.4.2 from 2011-04-26 (22
times).

Automatic conversion script
Id: cif_fix_values 2281 2013-09-26 08:29:07Z andrius 
;
_cod_database_code 1515284
_gsas_exptl_extinct_corr_t_min 1.00000
_gsas_exptl_extinct_corr_t_max 1.00000

loop_
_symmetry_equiv_pos_site_id
_symmetry_equiv_pos_as_xyz
1 +x,+y,+z
2 -x+1/2,+y,+z+1/2
3 +x+1/2,-y,+z
4 -x,-y,+z+1/2

loop_
_atom_site_type_symbol
_atom_site_label
_atom_site_fract_x
_atom_site_fract_y
_atom_site_fract_z
_atom_site_occupancy
_atom_site_thermal_displace_type
_atom_site_U_iso_or_equiv
_atom_site_symmetry_multiplicity
B B1 0.501(2) 0.7956(6) 0.524(2) 1.0 Uiso 0.02635 4
H Hb1 0.58769 0.89484 0.52272 1.0 Uiso 0.02635 4
H Hb2 0.49571 0.68759 0.39237 1.0 Uiso 0.02635 4
H Hb3 0.49793 0.68546 0.65443 1.0 Uiso 0.02635 4
H Hb4 0.42091 0.91438 0.52632 1.0 Uiso 0.02635 4
N N1 0.3625(3) 0.3133(3) 0.4467(3) 1.0 Uiso 0.02949 4
N N2 0.3106(3) 0.2609(3) 0.6119(3) 1.0 Uiso 0.02949 4
H Hn1 0.34531 0.12543 0.6555 1.0 Uiso 0.02949 4
H Hn2 0.2276 0.23201 0.58882 1.0 Uiso 0.02949 4
H Hn3 0.43119 0.40298 0.47267 1.0 Uiso 0.02949 4
H Hn4 0.39093 0.17929 0.39055 1.0 Uiso 0.02949 4
N N3 0.1458(3) 0.6410(3) 0.4292(3) 1.0 Uiso 0.02949 4
N N4 0.1930(3) 0.7043(3) 0.5951(3) 1.0 Uiso 0.02949 4
H Hn5 0.16093 0.84676 0.62592 1.0 Uiso 0.02949 4
H Hn6 0.27746 0.72291 0.57834 1.0 Uiso 0.02949 4
H Hn7 0.07364 0.56093 0.45424 1.0 Uiso 0.02949 4
H Hn8 0.12367 0.77168 0.36146 1.0 Uiso 0.02949 4
Li Li1 0.273(2) 0.483(2) 0.261(4) 1.0 Uiso 0.03521 4

loop_
_atom_type_symbol
_atom_type_number_in_cell
_atom_type_scat_dispersion_real
_atom_type_scat_dispersion_imag
_atom_type_scat_Cromer_Mann_a1
_atom_type_scat_Cromer_Mann_a2
_atom_type_scat_Cromer_Mann_a3
_atom_type_scat_Cromer_Mann_a4
_atom_type_scat_Cromer_Mann_b1
_atom_type_scat_Cromer_Mann_b2
_atom_type_scat_Cromer_Mann_b3
_atom_type_scat_Cromer_Mann_b4
_atom_type_scat_Cromer_Mann_c
_atom_type_scat_source
B 4.0 0.000 0.000 2.05450 23.2185 1.33260 1.02100 1.09790 60.3498 0.70680 0.14030 -0.1932 International_Tables_Vol_C
H 48.0 0.000 0.000 0.49300 10.5109 0.32291 26.1257 0.14019 3.14236 0.04081 57.7997 0.00304 International_Tables_Vol_C
N 16.0 0.000 0.000 12.2126 0.00570 3.13220 9.89330 2.01250 28.9975 1.16630 0.58260 -11.529 International_Tables_Vol_C
Li 4.0 0.000 0.000 1.12820 3.95460 0.75080 1.05240 0.61750 85.3905 0.46530 168.261 0.03770 International_Tables_Vol_C

loop_
_geom_angle_atom_site_label_1
_geom_angle_atom_site_label_2
_geom_angle_atom_site_label_3
_geom_angle
_geom_angle_site_symmetry_1
_geom_angle_site_symmetry_3
_geom_angle_publ_flag
N1 N2 Li1 121.2571(26) 1_555 2_555 n
Hn1 N2 Li1 127.3424(30) 1_555 2_555 n
Hn2 N2 Li1 75.7852(23) 1_555 2_555 n
N2 Hn2 Li1 75.8089(9) 1_555 2_555 n
N3 N4 Li1 116.1764(31) 1_555 2_555 n
Hn5 N4 Li1 125.9418(30) 1_555 2_555 n
Hn6 N4 Li1 87.8679(13) 1_555 2_555 n
N4 Hn6 Li1 63.95170(30) 1_555 2_555 n
N1 Li1 N2 104.6058(34) 1_555 2_554 n
N1 Li1 Hn2 91.116(4) 1_555 2_554 n
N1 Li1 N4 136.0870(22) 1_555 2_554 n
N1 Li1 Hn6 162.7218(6) 1_555 2_554 n
N2 Li1 Hn2 28.4059(14) 2_554 2_554 n
N2 Li1 N3 107.3908(31) 2_554 1_555 n
N2 Li1 N4 104.548(4) 2_554 2_554 n
N2 Li1 Hn6 90.488(4) 2_554 2_554 n
Hn2 Li1 N3 135.3548(17) 2_554 1_555 n
Hn2 Li1 N4 99.428(4) 2_554 2_554 n
Hn2 Li1 Hn6 98.692(4) 2_554 2_554 n
N3 Li1 N4 100.3178(31) 1_555 2_554 n
N3 Li1 Hn6 81.5255(34) 1_555 2_554 n
N4 Li1 Hn6 28.1804(16) 2_554 2_554 n

loop_
_geom_bond_atom_site_label_1
_geom_bond_atom_site_label_2
_geom_bond_distance
_geom_bond_site_symmetry_2
_geom_bond_publ_flag
B1 Hb1 1.23 1_555 n
B1 Hb2 1.23 1_555 n
B1 Hb3 1.23 1_555 n
B1 Hb4 1.23 1_555 n
Hb1 B1 1.23 1_555 n
Hb1 Hn2 1.94 3_565 n
Hb2 B1 1.23 1_555 n
Hb2 Hn7 1.93 3_565 n
Hb3 B1 1.23 1_555 n
Hb4 B1 1.23 1_555 n
Hb4 Hn1 1.92 1_565 n
N1 N2 1.452(4) 1_555 n
N1 Hn3 1.03 1_555 n
N1 Hn4 1.03 1_555 n
N1 Li1 2.10(3) 1_555 n
N2 N1 1.452(4) 1_555 n
N2 Hn1 1.03 1_555 n
N2 Hn2 1.03 1_555 n
N2 Li1 2.10(3) 2_555 n
Hn1 Hb4 1.92 1_545 n
Hn1 N2 1.03 1_555 n
Hn1 Hn2 1.66 1_555 n
Hn2 Hb1 1.94 3_465 n
Hn2 N2 1.03 1_555 n
Hn2 Hn1 1.66 1_555 n
Hn2 Li1 2.10 2_555 n
Hn3 N1 1.03 1_555 n
Hn3 Hn4 1.66 1_555 n
Hn3 Hn7 1.73 3_565 n
Hn3 Li1 2.55 1_555 n
Hn4 N1 1.03 1_555 n
Hn4 Hn3 1.66 1_555 n
Hn4 Li1 2.63 1_555 n
N3 N4 1.452(4) 1_555 n
N3 Hn7 1.03 1_555 n
N3 Hn8 1.03 1_555 n
N3 Li1 2.25(2) 1_555 n
N4 N3 1.452(4) 1_555 n
N4 Hn5 1.03 1_555 n
N4 Hn6 1.03 1_555 n
N4 Li1 1.96(2) 2_555 n
Hn5 N4 1.03 1_555 n
Hn5 Hn6 1.66 1_555 n
Hn5 Li1 2.70 2_555 n
Hn6 N4 1.03 1_555 n
Hn6 Hn5 1.66 1_555 n
Hn6 Li1 2.18 2_555 n
Hn7 Hb2 1.93 3_465 n
Hn7 Hn3 1.73 3_465 n
Hn7 N3 1.03 1_555 n
Hn7 Hn8 1.66 1_555 n
Hn8 N3 1.03 1_555 n
Hn8 Hn7 1.66 1_555 n
Hn8 Li1 2.70 1_555 n
Li1 N1 2.10(3) 1_555 n
Li1 N2 2.10(2) 2_554 n
Li1 Hn2 2.10 2_554 n
Li1 Hn3 2.55 1_555 n
Li1 Hn4 2.63 1_555 n
Li1 N3 2.25(2) 1_555 n
Li1 N4 1.96(2) 2_554 n
Li1 Hn5 2.70 2_554 n
Li1 Hn6 2.18 2_554 n
Li1 Hn8 2.71 1_555 n
